data_7205138
loop_
_publ_author_name
'Wang, Hailong'
'Wang, Kang'
'Sun, Daofeng'
'Ni, Zhong-Hai'
'Jiang, Jianzhuang'

_publ_section_title
;
 Synthesis, crystal structures, and luminescent properties of Cd(ii)
 coordination polymers assembled from asymmetric semi-rigid V-shaped
 multicarboxylate ligands
;
_journal_issue 1
_journal_name_full CrystEngComm
_journal_page_first 279
_journal_paper_doi 10.1039/c0ce00098a
_journal_volume 13
_journal_year 2011
_chemical_formula_sum 'C50 H38 Cd3 N4 O18'
_chemical_formula_weight 1320.04
_chemical_name_systematic
;
?
;
_space_group_IT_number 15
_symmetry_cell_setting monoclinic
_symmetry_space_group_name_Hall '-C 2yc'
_symmetry_space_group_name_H-M 'C 1 2/c 1'
_atom_sites_solution_hydrogens geom
_atom_sites_solution_primary direct
_atom_sites_solution_secondary difmap
_audit_creation_method SHELXL-97
_cell_angle_alpha 90.00
_cell_angle_beta 102.9680(10)
_cell_angle_gamma 90.00
_cell_formula_units_Z 4
_cell_length_a 20.8380(15)
_cell_length_b 10.485(2)
_cell_length_c 22.5800(10)
_cell_measurement_reflns_used 7929
_cell_measurement_temperature 298(2)
_cell_measurement_theta_max 27.58
_cell_measurement_theta_min 2.18
_cell_volume 4807.6(10)
_computing_cell_refinement 'SAINT-Plus (Bruker, 2001)'
_computing_data_collection 'APEX2 (Bruker, 2004)'
_computing_data_reduction SAINT-Plus
_computing_molecular_graphics 'XP (Sheldrick, 1998)'
_computing_publication_material XP
_computing_structure_refinement 'SHELXL-97 (Sheldrick, 1997)'
_computing_structure_solution 'SHELXL-97 (Sheldrick, 1997)'
_diffrn_ambient_temperature 298(2)
_diffrn_detector_area_resol_mean 0
_diffrn_measured_fraction_theta_full 0.999
_diffrn_measured_fraction_theta_max 0.999
_diffrn_measurement_device_type 'Bruker P4'
_diffrn_measurement_method '\w scans'
_diffrn_radiation_monochromator graphite
_diffrn_radiation_source 'fine-focus sealed tube'
_diffrn_radiation_type MoK\a
_diffrn_radiation_wavelength 0.71069
_diffrn_reflns_av_R_equivalents 0.0191
_diffrn_reflns_av_sigmaI/netI 0.0227
_diffrn_reflns_limit_h_max 23
_diffrn_reflns_limit_h_min -24
_diffrn_reflns_limit_k_max 12
_diffrn_reflns_limit_k_min -10
_diffrn_reflns_limit_l_max 26
_diffrn_reflns_limit_l_min -20
_diffrn_reflns_number 11619
_diffrn_reflns_theta_full 25.00
_diffrn_reflns_theta_max 25.00
_diffrn_reflns_theta_min 2.01
_diffrn_standards_interval_count 0
_diffrn_standards_interval_time 0
_diffrn_standards_number 0
_exptl_absorpt_coefficient_mu 1.398
_exptl_absorpt_correction_T_max 0.8502
_exptl_absorpt_correction_T_min 0.7870
_exptl_absorpt_correction_type multi-scan
_exptl_absorpt_process_details '(SADABS; Sheldrick, 2003)'
_exptl_crystal_colour colorless
_exptl_crystal_density_diffrn 1.824
_exptl_crystal_density_method 'not measured'
_exptl_crystal_description block
_exptl_crystal_F_000 2616
_exptl_crystal_size_max 0.18
_exptl_crystal_size_mid 0.15
_exptl_crystal_size_min 0.12
_refine_diff_density_max 0.555
_refine_diff_density_min -0.559
_refine_diff_density_rms 0.068
_refine_ls_extinction_method none
_refine_ls_goodness_of_fit_ref 1.046
_refine_ls_hydrogen_treatment constr
_refine_ls_matrix_type full
_refine_ls_number_parameters 339
_refine_ls_number_reflns 4246
_refine_ls_number_restraints 6
_refine_ls_restrained_S_all 1.046
_refine_ls_R_factor_all 0.0264
_refine_ls_R_factor_gt 0.0234
_refine_ls_shift/su_max 0.000
_refine_ls_shift/su_mean 0.000
_refine_ls_structure_factor_coef Fsqd
_refine_ls_weighting_details 'calc w=1/[\s^2^(Fo^2^)+(0.0335P)^2^+5.8955P] where P=(Fo^2^+2Fc^2^)/3'
_refine_ls_weighting_scheme calc
_refine_ls_wR_factor_gt 0.0619
_refine_ls_wR_factor_ref 0.0635
_reflns_number_gt 3850
_reflns_number_total 4246
_reflns_threshold_expression >2sigma(I)
_cod_data_source_file C0CE00098A.TXT
_cod_data_source_block 3
_cod_original_sg_symbol_H-M c2/c
_cod_database_code 7205138

loop_
_symmetry_equiv_pos_as_xyz
'x, y, z'
'-x, y, -z+1/2'
'x+1/2, y+1/2, z'
'-x+1/2, y+1/2, -z+1/2'
'-x, -y, -z'
'x, -y, z-1/2'
'-x+1/2, -y+1/2, -z'
'x+1/2, -y+1/2, z-1/2'

loop_
_atom_site_label
_atom_site_type_symbol
_atom_site_fract_x
_atom_site_fract_y
_atom_site_fract_z
_atom_site_U_iso_or_equiv
_atom_site_adp_type
_atom_site_occupancy
_atom_site_symmetry_multiplicity
_atom_site_calc_flag
_atom_site_refinement_flags
_atom_site_disorder_assembly
_atom_site_disorder_group
C1 C 0.02154(12) 0.1970(2) -0.02796(11) 0.0290(6) Uani 1 1 d . . .
C2 C 0.02178(13) 0.1598(3) -0.16233(11) 0.0296(6) Uani 1 1 d . . .
C3 C -0.01040(12) 0.2888(2) -0.07665(11) 0.0275(5) Uani 1 1 d . . .
C5 C -0.04683(12) 0.3530(2) -0.18161(11) 0.0290(5) Uani 1 1 d . . .
H5 H -0.0482 0.3398 -0.2226 0.035 Uiso 1 1 calc R . .
C6 C -0.07944(13) 0.4556(2) -0.16385(12) 0.0308(6) Uani 1 1 d . . .
C7 C -0.07705(15) 0.4789(3) -0.10331(13) 0.0403(7) Uani 1 1 d . . .
H7 H -0.0982 0.5495 -0.0915 0.048 Uiso 1 1 calc R . .
C8 C -0.04265(15) 0.3952(3) -0.06046(12) 0.0370(6) Uani 1 1 d . . .
H8 H -0.0410 0.4104 -0.0196 0.044 Uiso 1 1 calc R . .
C9 C -0.16464(13) 0.6056(2) -0.20137(12) 0.0292(6) Uani 1 1 d . . .
C10 C -0.21998(15) 0.5467(3) -0.19058(13) 0.0399(7) Uani 1 1 d . . .
H10 H -0.2199 0.4591 -0.1841 0.048 Uiso 1 1 calc R . .
C11 C -0.27561(15) 0.6175(3) -0.18937(14) 0.0447(7) Uani 1 1 d . . .
H11 H -0.3131 0.5775 -0.1824 0.054 Uiso 1 1 calc R . .
C12 C -0.27547(14) 0.7475(3) -0.19856(14) 0.0421(7) Uani 1 1 d . . .
H12 H -0.3127 0.7956 -0.1976 0.051 Uiso 1 1 calc R . .
C13 C -0.21980(13) 0.8062(3) -0.20918(12) 0.0336(6) Uani 1 1 d . . .
H13 H -0.2199 0.8939 -0.2153 0.040 Uiso 1 1 calc R . .
C14 C -0.16357(12) 0.7358(2) -0.21090(11) 0.0260(5) Uani 1 1 d . . .
C15 C -0.10328(12) 0.7998(2) -0.22218(11) 0.0278(5) Uani 1 1 d . . .
C16 C 0.16416(13) 0.0352(3) 0.06309(13) 0.0390(7) Uani 1 1 d . . .
H16 H 0.1491 0.1022 0.0367 0.047 Uiso 1 1 calc R . .
C17 C 0.22370(13) -0.0203(3) 0.06098(13) 0.0413(7) Uani 1 1 d . . .
H17 H 0.2486 0.0111 0.0348 0.050 Uiso 1 1 calc R . .
C18 C 0.24591(12) -0.1233(3) 0.09837(12) 0.0319(6) Uani 1 1 d . . .
C19 C 0.20849(13) -0.1597(3) 0.13889(13) 0.0362(6) Uani 1 1 d . . .
H19 H 0.2225 -0.2261 0.1660 0.043 Uiso 1 1 calc R . .
C20 C 0.15037(13) -0.0972(3) 0.13901(13) 0.0348(6) Uani 1 1 d . . .
H20 H 0.1262 -0.1224 0.1670 0.042 Uiso 1 1 calc R . .
C21 C -0.07726(13) 0.3057(3) 0.09864(15) 0.0433(7) Uani 1 1 d . . .
H21 H -0.0379 0.3500 0.1025 0.052 Uiso 1 1 calc R . .
C22 C -0.13342(14) 0.3739(3) 0.09986(15) 0.0434(7) Uani 1 1 d . . .
H22 H -0.1320 0.4623 0.1033 0.052 Uiso 1 1 calc R . .
C23 C -0.19235(12) 0.3088(3) 0.09593(12) 0.0333(6) Uani 1 1 d . . .
C24 C -0.19133(13) 0.1780(3) 0.08930(13) 0.0385(6) Uani 1 1 d . . .
H24 H -0.2298 0.1309 0.0862 0.046 Uiso 1 1 calc R . .
C25 C -0.13303(13) 0.1172(3) 0.08735(13) 0.0365(6) Uani 1 1 d . . .
H25 H -0.1333 0.0292 0.0824 0.044 Uiso 1 1 calc R . .
N1 N 0.12726(10) -0.0024(2) 0.10093(9) 0.0292(5) Uani 1 1 d . . .
N2 N -0.07656(10) 0.1796(2) 0.09219(10) 0.0328(5) Uani 1 1 d . . .
O1 O -0.01264(8) 0.05817(17) -0.17523(7) 0.0315(4) Uani 1 1 d . . .
O2 O 0.07646(10) 0.1758(2) -0.17209(12) 0.0572(6) Uani 1 1 d . . .
O3 O 0.03389(10) 0.08576(17) -0.04233(9) 0.0373(5) Uani 1 1 d . . .
O4 O 0.03403(10) 0.23652(18) 0.02619(8) 0.0374(4) Uani 1 1 d . . .
O5 O -0.11150(10) 0.53432(18) -0.21025(8) 0.0380(5) Uani 1 1 d . . .
O6 O -0.05029(8) 0.79112(17) -0.18200(8) 0.0334(4) Uani 1 1 d . . .
O7 O -0.10712(10) 0.8610(2) -0.27007(9) 0.0435(5) Uani 1 1 d . . .
O8 O 0.1994(4) 0.3696(6) 0.0395(3) 0.211(3) Uani 1 1 d D . .
H8A H 0.1754 0.3049 0.0416 0.317 Uiso 1 1 d RD . .
H8B H 0.2249 0.3800 0.0742 0.317 Uiso 1 1 d RD . .
O9 O 0.1751(2) 0.2441(6) -0.0634(2) 0.170(2) Uani 1 1 d D . .
H9A H 0.1483 0.2166 -0.0950 0.254 Uiso 1 1 d RD . .
H9B H 0.1555 0.3006 -0.0474 0.254 Uiso 1 1 d RD . .
Cd1 Cd 0.0000 -0.07003(2) -0.2500 0.02788(8) Uani 1 2 d S . .
Cd2 Cd 0.023590(8) 0.080798(17) 0.093132(8) 0.02637(7) Uani 1 1 d . . .
C4 C -0.01194(12) 0.2694(2) -0.13840(11) 0.0261(5) Uani 1 1 d . . .

loop_
_atom_site_aniso_label
_atom_site_aniso_U_11
_atom_site_aniso_U_22
_atom_site_aniso_U_33
_atom_site_aniso_U_23
_atom_site_aniso_U_13
_atom_site_aniso_U_12
C1 0.0242(12) 0.0338(15) 0.0289(14) 0.0019(11) 0.0059(10) 0.0033(11)
C2 0.0320(14) 0.0294(14) 0.0296(13) 0.0047(11) 0.0116(11) 0.0077(11)
C3 0.0285(13) 0.0255(13) 0.0284(13) 0.0005(10) 0.0058(10) 0.0035(10)
C5 0.0329(14) 0.0272(13) 0.0282(13) 0.0012(10) 0.0099(11) 0.0031(11)
C6 0.0319(14) 0.0254(13) 0.0348(14) 0.0048(11) 0.0065(11) 0.0039(11)
C7 0.0525(18) 0.0300(15) 0.0385(16) -0.0038(12) 0.0103(13) 0.0167(13)
C8 0.0469(16) 0.0366(15) 0.0265(14) -0.0047(11) 0.0063(12) 0.0110(13)
C9 0.0328(14) 0.0247(13) 0.0305(13) 0.0038(10) 0.0075(11) 0.0051(11)
C10 0.0463(17) 0.0290(15) 0.0451(17) 0.0048(12) 0.0119(13) -0.0070(13)
C11 0.0333(15) 0.0525(19) 0.0500(18) 0.0056(15) 0.0129(13) -0.0105(14)
C12 0.0257(14) 0.0518(19) 0.0496(18) -0.0011(14) 0.0101(13) 0.0054(13)
C13 0.0304(14) 0.0295(14) 0.0399(15) 0.0023(11) 0.0060(11) 0.0039(11)
C14 0.0244(12) 0.0264(13) 0.0263(12) 0.0014(10) 0.0040(10) 0.0006(10)
C15 0.0272(13) 0.0270(13) 0.0304(14) -0.0024(11) 0.0090(11) 0.0010(10)
C16 0.0285(14) 0.0487(17) 0.0414(16) 0.0153(13) 0.0113(12) 0.0169(13)
C17 0.0299(14) 0.0546(19) 0.0439(16) 0.0149(14) 0.0177(12) 0.0134(13)
C18 0.0228(12) 0.0359(15) 0.0365(14) -0.0003(12) 0.0055(11) 0.0078(11)
C19 0.0287(14) 0.0339(15) 0.0477(16) 0.0123(13) 0.0123(12) 0.0096(12)
C20 0.0263(13) 0.0374(15) 0.0429(16) 0.0058(12) 0.0124(12) 0.0052(11)
C21 0.0249(14) 0.0370(17) 0.070(2) -0.0006(14) 0.0143(14) 0.0027(12)
C22 0.0339(15) 0.0304(15) 0.068(2) -0.0001(14) 0.0158(14) 0.0082(12)
C23 0.0229(13) 0.0402(16) 0.0372(15) 0.0027(12) 0.0075(11) 0.0105(11)
C24 0.0254(13) 0.0375(16) 0.0525(17) -0.0026(13) 0.0086(12) 0.0026(12)
C25 0.0287(14) 0.0325(15) 0.0476(17) -0.0026(12) 0.0073(12) 0.0065(12)
N1 0.0209(10) 0.0339(12) 0.0335(12) 0.0030(9) 0.0073(9) 0.0084(9)
N2 0.0231(11) 0.0348(13) 0.0407(13) 0.0010(10) 0.0076(9) 0.0091(9)
O1 0.0401(11) 0.0255(10) 0.0331(10) -0.0035(7) 0.0168(9) 0.0025(8)
O2 0.0385(12) 0.0526(14) 0.0927(18) -0.0056(12) 0.0403(12) 0.0035(10)
O3 0.0377(11) 0.0291(10) 0.0400(11) -0.0013(8) -0.0021(9) 0.0089(8)
O4 0.0450(11) 0.0399(11) 0.0270(10) 0.0010(8) 0.0076(8) 0.0079(9)
O5 0.0476(11) 0.0308(10) 0.0383(11) 0.0105(8) 0.0155(9) 0.0160(9)
O6 0.0255(9) 0.0349(10) 0.0379(10) -0.0019(8) 0.0027(8) 0.0017(8)
O7 0.0409(11) 0.0527(13) 0.0364(11) 0.0122(10) 0.0076(9) -0.0110(10)
O8 0.280(8) 0.194(6) 0.192(6) -0.022(5) 0.121(6) -0.021(6)
O9 0.138(4) 0.251(6) 0.126(4) -0.054(4) 0.042(3) -0.081(4)
Cd1 0.03100(15) 0.02747(15) 0.02982(15) 0.000 0.01667(11) 0.000
Cd2 0.02058(11) 0.03063(12) 0.02863(12) 0.00204(7) 0.00708(8) 0.00887(7)
C4 0.0242(12) 0.0232(12) 0.0323(13) -0.0003(10) 0.0094(10) 0.0006(10)

loop_
_atom_type_symbol
_atom_type_description
_atom_type_scat_dispersion_real
_atom_type_scat_dispersion_imag
_atom_type_scat_source
C C 0.0033 0.0016 'International Tables Vol C Tables 4.2.6.8 and 6.1.1.4'
H H 0.0000 0.0000 'International Tables Vol C Tables 4.2.6.8 and 6.1.1.4'
N N 0.0061 0.0033 'International Tables Vol C Tables 4.2.6.8 and 6.1.1.4'
O O 0.0106 0.0060 'International Tables Vol C Tables 4.2.6.8 and 6.1.1.4'
Cd Cd -0.8075 1.2024 'International Tables Vol C Tables 4.2.6.8 and 6.1.1.4'

loop_
_geom_angle_atom_site_label_1
_geom_angle_atom_site_label_2
_geom_angle_atom_site_label_3
_geom_angle
_geom_angle_site_symmetry_1
_geom_angle_site_symmetry_3
_geom_angle_publ_flag
O3 C1 O4 123.1(2) . . ?
O3 C1 C3 119.4(2) . . ?
O4 C1 C3 117.4(2) . . ?
O2 C2 O1 124.8(2) . . ?
O2 C2 C4 119.3(2) . . ?
O1 C2 C4 115.7(2) . . ?
C8 C3 C4 118.2(2) . . ?
C8 C3 C1 118.9(2) . . ?
C4 C3 C1 122.9(2) . . ?
C6 C5 C4 120.2(2) . . ?
C6 C5 H5 119.9 . . ?
C4 C5 H5 119.9 . . ?
C7 C6 C5 121.0(2) . . ?
C7 C6 O5 123.4(2) . . ?
C5 C6 O5 115.5(2) . . ?
C6 C7 C8 118.7(2) . . ?
C6 C7 H7 120.7 . . ?
C8 C7 H7 120.7 . . ?
C7 C8 C3 122.0(3) . . ?
C7 C8 H8 119.0 . . ?
C3 C8 H8 119.0 . . ?
C10 C9 C14 120.9(2) . . ?
C10 C9 O5 120.7(2) . . ?
C14 C9 O5 117.9(2) . . ?
C9 C10 C11 120.1(3) . . ?
C9 C10 H10 119.9 . . ?
C11 C10 H10 119.9 . . ?
C12 C11 C10 119.8(3) . . ?
C12 C11 H11 120.1 . . ?
C10 C11 H11 120.1 . . ?
C11 C12 C13 119.8(3) . . ?
C11 C12 H12 120.1 . . ?
C13 C12 H12 120.1 . . ?
C12 C13 C14 120.9(3) . . ?
C12 C13 H13 119.5 . . ?
C14 C13 H13 119.5 . . ?
C9 C14 C13 118.4(2) . . ?
C9 C14 C15 120.9(2) . . ?
C13 C14 C15 120.8(2) . . ?
O7 C15 O6 122.4(2) . . ?
O7 C15 C14 119.1(2) . . ?
O6 C15 C14 118.5(2) . . ?
O7 C15 Cd1 56.23(13) . 1_565 ?
O6 C15 Cd1 66.16(14) . 1_565 ?
C14 C15 Cd1 175.05(18) . 1_565 ?
N1 C16 C17 123.4(3) . . ?
N1 C16 H16 118.3 . . ?
C17 C16 H16 118.3 . . ?
C16 C17 C18 119.2(3) . . ?
C16 C17 H17 120.4 . . ?
C18 C17 H17 120.4 . . ?
C19 C18 C17 117.2(2) . . ?
C19 C18 C23 121.0(2) . 3_545 ?
C17 C18 C23 121.7(2) . 3_545 ?
C20 C19 C18 119.8(2) . . ?
C20 C19 H19 120.1 . . ?
C18 C19 H19 120.1 . . ?
N1 C20 C19 123.0(3) . . ?
N1 C20 H20 118.5 . . ?
C19 C20 H20 118.5 . . ?
N2 C21 C22 123.2(3) . . ?
N2 C21 H21 118.4 . . ?
C22 C21 H21 118.4 . . ?
C21 C22 C23 119.1(3) . . ?
C21 C22 H22 120.4 . . ?
C23 C22 H22 120.4 . . ?
C24 C23 C22 117.4(2) . . ?
C24 C23 C18 121.1(2) . 3_455 ?
C22 C23 C18 121.6(3) . 3_455 ?
C23 C24 C25 119.8(3) . . ?
C23 C24 H24 120.1 . . ?
C25 C24 H24 120.1 . . ?
N2 C25 C24 122.7(3) . . ?
N2 C25 H25 118.7 . . ?
C24 C25 H25 118.7 . . ?
C16 N1 C20 117.2(2) . . ?
C16 N1 Cd2 120.48(17) . . ?
C20 N1 Cd2 121.99(17) . . ?
C25 N2 C21 117.8(2) . . ?
C25 N2 Cd2 123.92(18) . . ?
C21 N2 Cd2 118.24(17) . . ?
C2 O1 Cd1 121.38(15) . . ?
C2 O1 Cd2 118.24(15) . 5 ?
Cd1 O1 Cd2 105.48(7) . 5 ?
C1 O3 Cd2 136.82(17) . 5 ?
C1 O4 Cd2 112.33(17) . . ?
C6 O5 C9 118.5(2) . . ?
C15 O6 Cd2 124.51(16) . 5_565 ?
C15 O6 Cd1 86.37(15) . 1_565 ?
Cd2 O6 Cd1 97.94(6) 5_565 1_565 ?
C15 O7 Cd1 96.96(16) . 1_565 ?
H8A O8 H8B 107.7 . . ?
H9A O9 H9B 107.8 . . ?
O1 Cd1 O1 105.45(9) . 2_554 ?
O1 Cd1 O7 108.49(6) . 2_544 ?
O1 Cd1 O7 93.73(7) 2_554 2_544 ?
O1 Cd1 O7 93.73(7) . 1_545 ?
O1 Cd1 O7 108.49(6) 2_554 1_545 ?
O7 Cd1 O7 143.21(11) 2_544 1_545 ?
O1 Cd1 O6 162.54(6) . 2_544 ?
O1 Cd1 O6 75.45(6) 2_554 2_544 ?
O7 Cd1 O6 54.28(6) 2_544 2_544 ?
O7 Cd1 O6 102.57(7) 1_545 2_544 ?
O1 Cd1 O6 75.45(6) . 1_545 ?
O1 Cd1 O6 162.54(6) 2_554 1_545 ?
O7 Cd1 O6 102.57(7) 2_544 1_545 ?
O7 Cd1 O6 54.28(6) 1_545 1_545 ?
O6 Cd1 O6 109.08(8) 2_544 1_545 ?
O1 Cd1 C15 135.24(7) . 2_544 ?
O1 Cd1 C15 83.90(7) 2_554 2_544 ?
O7 Cd1 C15 26.82(7) 2_544 2_544 ?
O7 Cd1 C15 125.30(8) 1_545 2_544 ?
O6 Cd1 C15 27.47(6) 2_544 2_544 ?
O6 Cd1 C15 107.99(6) 1_545 2_544 ?
O1 Cd1 C15 83.90(7) . 1_545 ?
O1 Cd1 C15 135.24(7) 2_554 1_545 ?
O7 Cd1 C15 125.30(8) 2_544 1_545 ?
O7 Cd1 C15 26.82(7) 1_545 1_545 ?
O6 Cd1 C15 107.99(7) 2_544 1_545 ?
O6 Cd1 C15 27.47(6) 1_545 1_545 ?
C15 Cd1 C15 120.19(10) 2_544 1_545 ?
O4 Cd2 O3 109.55(7) . 5 ?
O4 Cd2 N1 95.45(7) . . ?
O3 Cd2 N1 97.28(7) 5 . ?
O4 Cd2 N2 83.89(7) . . ?
O3 Cd2 N2 88.13(7) 5 . ?
N1 Cd2 N2 174.44(8) . . ?
O4 Cd2 O6 96.70(7) . 5_565 ?
O3 Cd2 O6 148.94(7) 5 5_565 ?
N1 Cd2 O6 96.42(7) . 5_565 ?
N2 Cd2 O6 78.20(7) . 5_565 ?
O4 Cd2 O1 171.15(6) . 5 ?
O3 Cd2 O1 78.10(7) 5 5 ?
N1 Cd2 O1 87.78(7) . 5 ?
N2 Cd2 O1 92.10(7) . 5 ?
O6 Cd2 O1 74.72(6) 5_565 5 ?
C5 C4 C3 119.9(2) . . ?
C5 C4 C2 116.2(2) . . ?
C3 C4 C2 123.9(2) . . ?

loop_
_geom_bond_atom_site_label_1
_geom_bond_atom_site_label_2
_geom_bond_distance
_geom_bond_site_symmetry_2
_geom_bond_publ_flag
C1 O3 1.253(3) . ?
C1 O4 1.261(3) . ?
C1 C3 1.500(3) . ?
C2 O2 1.220(3) . ?
C2 O1 1.281(3) . ?
C2 C4 1.509(3) . ?
C3 C8 1.393(4) . ?
C3 C4 1.402(3) . ?
C5 C6 1.379(4) . ?
C5 C4 1.389(3) . ?
C5 H5 0.9300 . ?
C6 C7 1.378(4) . ?
C6 O5 1.382(3) . ?
C7 C8 1.381(4) . ?
C7 H7 0.9300 . ?
C8 H8 0.9300 . ?
C9 C10 1.377(4) . ?
C9 C14 1.382(4) . ?
C9 O5 1.388(3) . ?
C10 C11 1.382(4) . ?
C10 H10 0.9300 . ?
C11 C12 1.379(4) . ?
C11 H11 0.9300 . ?
C12 C13 1.380(4) . ?
C12 H12 0.9300 . ?
C13 C14 1.393(4) . ?
C13 H13 0.9300 . ?
C14 C15 1.496(3) . ?
C15 O7 1.244(3) . ?
C15 O6 1.265(3) . ?
C15 Cd1 2.738(3) 1_565 ?
C16 N1 1.331(3) . ?
C16 C17 1.381(4) . ?
C16 H16 0.9300 . ?
C17 C18 1.385(4) . ?
C17 H17 0.9300 . ?
C18 C19 1.382(4) . ?
C18 C23 1.482(3) 3_545 ?
C19 C20 1.377(4) . ?
C19 H19 0.9300 . ?
C20 N1 1.332(3) . ?
C20 H20 0.9300 . ?
C21 N2 1.331(4) . ?
C21 C22 1.377(4) . ?
C21 H21 0.9300 . ?
C22 C23 1.390(4) . ?
C22 H22 0.9300 . ?
C23 C24 1.381(4) . ?
C23 C18 1.482(3) 3_455 ?
C24 C25 1.381(4) . ?
C24 H24 0.9300 . ?
C25 N2 1.329(3) . ?
C25 H25 0.9300 . ?
N1 Cd2 2.2993(19) . ?
N2 Cd2 2.326(2) . ?
O1 Cd1 2.2195(17) . ?
O1 Cd2 2.4086(17) 5 ?
O3 Cd2 2.2768(19) 5 ?
O4 Cd2 2.2685(19) . ?
O6 Cd2 2.3745(18) 5_565 ?
O6 Cd1 2.5095(19) 1_565 ?
O7 Cd1 2.2928(19) 1_565 ?
O8 H8A 0.8501 . ?
O8 H8B 0.8501 . ?
O9 H9A 0.8516 . ?
O9 H9B 0.8471 . ?
Cd1 O1 2.2195(17) 2_554 ?
Cd1 O7 2.2928(19) 2_544 ?
Cd1 O7 2.2928(19) 1_545 ?
Cd1 O6 2.5095(19) 2_544 ?
Cd1 O6 2.5095(19) 1_545 ?
Cd1 C15 2.738(3) 2_544 ?
Cd1 C15 2.738(3) 1_545 ?
Cd2 O3 2.2768(19) 5 ?
Cd2 O6 2.3745(18) 5_565 ?
Cd2 O1 2.4086(17) 5 ?
